data_2222359
loop_
_publ_author_name
'Bao, Shu-Xin'
'Fang, Zheng'
'Wang, Yong-Lu'
'Wei, Ping'

_publ_section_title
;
 Phenyl <i>N</i>-(<i>p</i>-tolyl)carbamate
;
_journal_coeditor_code HK2710
_journal_issue 7
_journal_name_full 'Acta Crystallographica Section E'
_journal_page_first o1606
_journal_paper_doi 10.1107/S1600536809022600
_journal_volume 65
_journal_year 2009
_chemical_formula_iupac 'C14 H13 N O2'
_chemical_formula_moiety 'C14 H13 N O2'
_chemical_formula_sum 'C14 H13 N O2'
_chemical_formula_weight 227.25
_chemical_name_systematic
;
Phenyl <i>N</i>-(<i>p</i>-tolyl)carbamate
;
_space_group_IT_number 2
_symmetry_cell_setting triclinic
_symmetry_space_group_name_Hall '-P 1'
_symmetry_space_group_name_H-M 'P -1'
_atom_sites_solution_hydrogens geom
_atom_sites_solution_primary direct
_atom_sites_solution_secondary difmap
_audit_creation_method SHELXL-97
_cell_angle_alpha 87.30(3)
_cell_angle_beta 77.07(3)
_cell_angle_gamma 75.00(3)
_cell_formula_units_Z 4
_cell_length_a 8.7790(18)
_cell_length_b 9.7470(19)
_cell_length_c 15.121(3)
_cell_measurement_reflns_used 25
_cell_measurement_temperature 294(2)
_cell_measurement_theta_max 13
_cell_measurement_theta_min 9
_cell_volume 1218.0(5)
_computing_cell_refinement 'CAD-4 Software (Enraf--Nonius, 1989)'
_computing_data_collection 'CAD-4 Software (Enraf--Nonius, 1989)'
_computing_data_reduction 'XCAD4 (Harms & Wocadlo, 1995)'
_computing_molecular_graphics 'ORTEP-3 for Windows (Farrugia, 1997) and PLATON (Spek, 2009)'
_computing_publication_material 'SHELXL97 (Sheldrick, 2008) and PLATON (Spek, 2009)'
_computing_structure_refinement 'SHELXL97 (Sheldrick, 2008)'
_computing_structure_solution 'SHELXS97 (Sheldrick, 2008)'
_diffrn_ambient_temperature 294(2)
_diffrn_measured_fraction_theta_full 1.000
_diffrn_measured_fraction_theta_max 1.000
_diffrn_measurement_device_type 'Enraf--Nonius CAD-4'
_diffrn_measurement_method \w/2\q
_diffrn_radiation_monochromator graphite
_diffrn_radiation_source 'fine-focus sealed tube'
_diffrn_radiation_type MoK\a
_diffrn_radiation_wavelength 0.71073
_diffrn_reflns_av_R_equivalents 0.0272
_diffrn_reflns_av_sigmaI/netI 0.0440
_diffrn_reflns_limit_h_max 10
_diffrn_reflns_limit_h_min 0
_diffrn_reflns_limit_k_max 11
_diffrn_reflns_limit_k_min -11
_diffrn_reflns_limit_l_max 18
_diffrn_reflns_limit_l_min -17
_diffrn_reflns_number 4736
_diffrn_reflns_theta_full 25.26
_diffrn_reflns_theta_max 25.26
_diffrn_reflns_theta_min 1.38
_diffrn_standards_decay_% 1
_diffrn_standards_interval_time 120
_diffrn_standards_number 3
_exptl_absorpt_coefficient_mu 0.083
_exptl_absorpt_correction_T_max 0.9917
_exptl_absorpt_correction_T_min 0.9754
_exptl_absorpt_correction_type psi-scan
_exptl_absorpt_process_details '(North <i>et al.</i>,  1968)'
_exptl_crystal_colour colorless
_exptl_crystal_density_diffrn 1.239
_exptl_crystal_density_method 'not measured'
_exptl_crystal_description block
_exptl_crystal_F_000 480
_exptl_crystal_size_max 0.30
_exptl_crystal_size_mid 0.20
_exptl_crystal_size_min 0.10
_refine_diff_density_max 0.215
_refine_diff_density_min -0.133
_refine_ls_extinction_coef 0.040(5)
_refine_ls_extinction_method 'SHELXL97 (Sheldrick, 2008)'
_refine_ls_goodness_of_fit_ref 1.006
_refine_ls_hydrogen_treatment constr
_refine_ls_matrix_type full
_refine_ls_number_parameters 308
_refine_ls_number_reflns 4421
_refine_ls_number_restraints 0
_refine_ls_restrained_S_all 1.006
_refine_ls_R_factor_all 0.0957
_refine_ls_R_factor_gt 0.0544
_refine_ls_shift/su_max 0.000
_refine_ls_shift/su_mean 0.000
_refine_ls_structure_factor_coef Fsqd
_refine_ls_weighting_details 'calc w=1/[\s^2^(Fo^2^)+(0.097P)^2^] where P=(Fo^2^+2Fc^2^)/3'
_refine_ls_weighting_scheme calc
_refine_ls_wR_factor_gt 0.1434
_refine_ls_wR_factor_ref 0.1719
_reflns_number_gt 2781
_reflns_number_total 4421
_reflns_threshold_expression I>2\s(I)
_cod_data_source_file hk2710.cif
_cod_data_source_block I
_cod_database_code 2222359
_cod_database_fobs_code 2222359

loop_
_symmetry_equiv_pos_as_xyz
'x, y, z'
'-x, -y, -z'

loop_
_atom_site_type_symbol
_atom_site_label
_atom_site_fract_x
_atom_site_fract_y
_atom_site_fract_z
_atom_site_U_iso_or_equiv
_atom_site_adp_type
_atom_site_calc_flag
_atom_site_refinement_flags
_atom_site_occupancy
_atom_site_disorder_assembly
_atom_site_disorder_group
O O1 0.2677(3) 0.48473(18) 0.79602(12) 0.0801(6) Uani d . 1 . .
O O2 0.2281(2) 0.27924(16) 0.86169(11) 0.0605(5) Uani d . 1 . .
O O3 0.2572(2) 0.76205(16) 0.89540(11) 0.0675(5) Uani d . 1 . .
O O4 0.2965(2) 0.94932(16) 0.96266(10) 0.0593(5) Uani d . 1 . .
N N1 0.2453(3) 0.4652(2) 0.94342(13) 0.0641(6) Uani d . 1 . .
H H1A 0.2456 0.5534 0.9383 0.077 Uiso calc R 1 . .
N N2 0.2903(2) 0.96349(19) 0.81800(12) 0.0537(5) Uani d . 1 . .
H H2A 0.3101 1.0436 0.8255 0.064 Uiso calc R 1 . .
C C1 0.2787(4) 0.2204(4) 1.2922(2) 0.1085(12) Uani d . 1 . .
H H1B 0.3382 0.2673 1.3213 0.163 Uiso calc R 1 . .
H H1C 0.3329 0.1212 1.2845 0.163 Uiso calc R 1 . .
H H1D 0.1718 0.2311 1.3290 0.163 Uiso calc R 1 . .
C C2 0.2677(4) 0.2855(3) 1.20065(18) 0.0701(8) Uani d . 1 . .
C C3 0.3342(3) 0.3980(3) 1.16953(19) 0.0750(8) Uani d . 1 . .
H H3A 0.3871 0.4341 1.2061 0.090 Uiso calc R 1 . .
C C4 0.3240(3) 0.4578(3) 1.08582(17) 0.0649(7) Uani d . 1 . .
H H4A 0.3684 0.5340 1.0670 0.078 Uiso calc R 1 . .
C C5 0.2476(3) 0.4040(2) 1.02999(16) 0.0543(6) Uani d . 1 . .
C C6 0.1754(3) 0.2940(3) 1.06131(17) 0.0677(7) Uani d . 1 . .
H H6A 0.1191 0.2597 1.0259 0.081 Uiso calc R 1 . .
C C7 0.1882(4) 0.2367(3) 1.14483(18) 0.0728(8) Uani d . 1 . .
H H7A 0.1413 0.1622 1.1645 0.087 Uiso calc R 1 . .
C C8 0.2428(3) 0.3982(2) 0.86860(16) 0.0552(6) Uani d . 1 . .
C C9 0.2452(4) 0.4455(2) 0.71360(17) 0.0592(7) Uani d . 1 . .
C C10 0.0941(4) 0.4490(3) 0.7028(2) 0.0736(8) Uani d . 1 . .
H H10A 0.0059 0.4701 0.7518 0.088 Uiso calc R 1 . .
C C11 0.0741(5) 0.4207(3) 0.6182(3) 0.0944(10) Uani d . 1 . .
H H11A -0.0279 0.4216 0.6098 0.113 Uiso calc R 1 . .
C C12 0.2045(6) 0.3912(3) 0.5469(2) 0.0998(12) Uani d . 1 . .
H H12A 0.1902 0.3734 0.4899 0.120 Uiso calc R 1 . .
C C13 0.3554(5) 0.3876(3) 0.5580(2) 0.0927(10) Uani d . 1 . .
H H13A 0.4439 0.3659 0.5092 0.111 Uiso calc R 1 . .
C C14 0.3751(4) 0.4166(3) 0.6428(2) 0.0744(8) Uani d . 1 . .
H H14A 0.4769 0.4164 0.6513 0.089 Uiso calc R 1 . .
C C15 0.2199(4) 0.8740(3) 0.45921(18) 0.0983(11) Uani d . 1 . .
H H15A 0.1840 0.7895 0.4568 0.148 Uiso calc R 1 . .
H H15B 0.3217 0.8649 0.4171 0.148 Uiso calc R 1 . .
H H15C 0.1416 0.9544 0.4434 0.148 Uiso calc R 1 . .
C C16 0.2396(3) 0.8946(3) 0.55416(17) 0.0683(8) Uani d . 1 . .
C C17 0.2895(4) 1.0104(3) 0.57645(18) 0.0785(9) Uani d . 1 . .
H H17A 0.3120 1.0758 0.5318 0.094 Uiso calc R 1 . .
C C18 0.3062(3) 1.0305(3) 0.66276(17) 0.0681(8) Uani d . 1 . .
H H18A 0.3396 1.1090 0.6756 0.082 Uiso calc R 1 . .
C C19 0.2739(3) 0.9354(2) 0.73064(15) 0.0495(6) Uani d . 1 . .
C C20 0.2257(4) 0.8183(3) 0.70921(17) 0.0675(7) Uani d . 1 . .
H H20A 0.2045 0.7521 0.7535 0.081 Uiso calc R 1 . .
C C21 0.2095(4) 0.8008(3) 0.62212(18) 0.0751(8) Uani d . 1 . .
H H21A 0.1769 0.7220 0.6090 0.090 Uiso calc R 1 . .
C C22 0.2787(3) 0.8796(2) 0.89110(15) 0.0483(6) Uani d . 1 . .
C C23 0.2708(3) 0.8880(2) 1.04888(15) 0.0481(6) Uani d . 1 . .
C C24 0.3933(3) 0.8655(3) 1.09414(17) 0.0587(7) Uani d . 1 . .
H H24A 0.4928 0.8812 1.0660 0.070 Uiso calc R 1 . .
C C25 0.3663(3) 0.8190(3) 1.18239(17) 0.0662(7) Uani d . 1 . .
H H25A 0.4482 0.8031 1.2143 0.079 Uiso calc R 1 . .
C C26 0.2183(3) 0.7959(3) 1.22356(17) 0.0677(8) Uani d . 1 . .
H H26A 0.2004 0.7656 1.2834 0.081 Uiso calc R 1 . .
C C27 0.0979(3) 0.8173(3) 1.17687(17) 0.0632(7) Uani d . 1 . .
H H27A -0.0010 0.7998 1.2046 0.076 Uiso calc R 1 . .
C C28 0.1224(3) 0.8648(2) 1.08853(16) 0.0543(6) Uani d . 1 . .
H H28A 0.0405 0.8808 1.0566 0.065 Uiso calc R 1 . .

loop_
_atom_site_aniso_label
_atom_site_aniso_U_11
_atom_site_aniso_U_22
_atom_site_aniso_U_33
_atom_site_aniso_U_12
_atom_site_aniso_U_13
_atom_site_aniso_U_23
O1 0.1460(19) 0.0512(11) 0.0592(11) -0.0492(12) -0.0287(11) 0.0079(9)
O2 0.0878(13) 0.0380(9) 0.0662(11) -0.0274(8) -0.0262(9) 0.0036(8)
O3 0.1163(15) 0.0379(9) 0.0578(10) -0.0340(9) -0.0233(10) 0.0068(8)
O4 0.0911(13) 0.0498(9) 0.0516(10) -0.0397(9) -0.0221(9) 0.0072(8)
N1 0.1033(17) 0.0368(10) 0.0604(13) -0.0304(11) -0.0202(12) 0.0007(9)
N2 0.0792(14) 0.0374(10) 0.0520(11) -0.0288(10) -0.0149(10) 0.0062(9)
C1 0.124(3) 0.111(3) 0.068(2) 0.001(2) -0.014(2) 0.0120(19)
C2 0.0782(19) 0.0606(17) 0.0556(16) 0.0035(15) -0.0058(14) -0.0036(13)
C3 0.0718(19) 0.092(2) 0.0628(17) -0.0202(16) -0.0164(14) -0.0093(16)
C4 0.0734(18) 0.0625(17) 0.0647(17) -0.0305(14) -0.0102(14) -0.0079(13)
C5 0.0695(16) 0.0394(13) 0.0518(14) -0.0140(11) -0.0081(12) -0.0026(11)
C6 0.098(2) 0.0527(15) 0.0593(16) -0.0330(15) -0.0154(15) -0.0012(12)
C7 0.104(2) 0.0464(15) 0.0622(17) -0.0221(15) -0.0031(16) 0.0012(13)
C8 0.0731(17) 0.0375(13) 0.0597(15) -0.0221(12) -0.0157(13) 0.0058(11)
C9 0.085(2) 0.0373(13) 0.0572(16) -0.0205(13) -0.0161(14) 0.0082(11)
C10 0.083(2) 0.0533(16) 0.082(2) -0.0169(15) -0.0160(17) 0.0110(14)
C11 0.116(3) 0.078(2) 0.108(3) -0.034(2) -0.057(2) 0.025(2)
C12 0.178(4) 0.068(2) 0.067(2) -0.037(2) -0.049(3) 0.0109(17)
C13 0.122(3) 0.073(2) 0.068(2) -0.020(2) 0.003(2) 0.0026(16)
C14 0.082(2) 0.0612(17) 0.078(2) -0.0220(15) -0.0114(17) 0.0098(15)
C15 0.145(3) 0.087(2) 0.0587(18) -0.012(2) -0.0344(19) -0.0033(16)
C16 0.089(2) 0.0528(16) 0.0532(15) -0.0030(14) -0.0119(14) -0.0038(12)
C17 0.118(3) 0.0602(17) 0.0537(16) -0.0259(17) -0.0112(16) 0.0120(13)
C18 0.101(2) 0.0509(15) 0.0568(16) -0.0327(15) -0.0123(14) 0.0076(12)
C19 0.0624(15) 0.0360(12) 0.0486(13) -0.0127(11) -0.0089(11) -0.0003(10)
C20 0.108(2) 0.0471(14) 0.0579(16) -0.0333(15) -0.0255(15) 0.0080(12)
C21 0.122(3) 0.0504(15) 0.0629(17) -0.0303(16) -0.0309(16) 0.0019(13)
C22 0.0600(15) 0.0367(12) 0.0510(13) -0.0179(11) -0.0113(11) -0.0010(10)
C23 0.0665(16) 0.0354(12) 0.0480(13) -0.0194(11) -0.0163(12) -0.0001(10)
C24 0.0585(16) 0.0569(15) 0.0679(17) -0.0249(12) -0.0173(13) 0.0042(12)
C25 0.0712(18) 0.0742(18) 0.0652(17) -0.0273(15) -0.0311(14) 0.0094(14)
C26 0.089(2) 0.0717(18) 0.0483(15) -0.0304(16) -0.0177(14) 0.0076(13)
C27 0.0618(17) 0.0673(17) 0.0601(16) -0.0225(13) -0.0063(13) 0.0052(13)
C28 0.0555(15) 0.0538(14) 0.0587(15) -0.0194(12) -0.0176(12) 0.0039(11)

loop_
_atom_type_symbol
_atom_type_description
_atom_type_scat_dispersion_real
_atom_type_scat_dispersion_imag
_atom_type_scat_source
C C 0.0033 0.0016 'International Tables Vol C Tables 4.2.6.8 and 6.1.1.4'
H H 0.0000 0.0000 'International Tables Vol C Tables 4.2.6.8 and 6.1.1.4'
N N 0.0061 0.0033 'International Tables Vol C Tables 4.2.6.8 and 6.1.1.4'
O O 0.0106 0.0060 'International Tables Vol C Tables 4.2.6.8 and 6.1.1.4'

loop_
_geom_angle_atom_site_label_1
_geom_angle_atom_site_label_2
_geom_angle_atom_site_label_3
_geom_angle_site_symmetry_1
_geom_angle_site_symmetry_3
_geom_angle
_geom_angle_publ_flag
C8 O1 C9 . . 118.14(18) ?
C22 O4 C23 . . 118.29(16) ?
C5 N1 H1A . . 117.0 ?
C8 N1 C5 . . 125.91(19) ?
C8 N1 H1A . . 117.0 ?
C19 N2 H2A . . 116.2 ?
C22 N2 C19 . . 127.53(18) ?
C22 N2 H2A . . 116.2 ?
C2 C1 H1B . . 109.5 ?
C2 C1 H1C . . 109.5 ?
H1B C1 H1C . . 109.5 ?
C2 C1 H1D . . 109.5 ?
H1B C1 H1D . . 109.5 ?
H1C C1 H1D . . 109.5 ?
C7 C2 C3 . . 117.1(3) ?
C7 C2 C1 . . 121.0(3) ?
C3 C2 C1 . . 121.9(3) ?
C4 C3 C2 . . 121.9(3) ?
C4 C3 H3A . . 119.1 ?
C2 C3 H3A . . 119.1 ?
C3 C4 C5 . . 119.8(2) ?
C3 C4 H4A . . 120.1 ?
C5 C4 H4A . . 120.1 ?
C4 C5 C6 . . 119.1(2) ?
C4 C5 N1 . . 117.9(2) ?
C6 C5 N1 . . 123.0(2) ?
C7 C6 C5 . . 119.5(3) ?
C7 C6 H6A . . 120.3 ?
C5 C6 H6A . . 120.3 ?
C6 C7 C2 . . 122.5(3) ?
C6 C7 H7A . . 118.8 ?
C2 C7 H7A . . 118.8 ?
O2 C8 N1 . . 128.3(2) ?
O2 C8 O1 . . 123.1(2) ?
N1 C8 O1 . . 108.56(19) ?
C14 C9 C10 . . 121.4(3) ?
C14 C9 O1 . . 117.9(3) ?
C10 C9 O1 . . 120.4(3) ?
C9 C10 C11 . . 119.0(3) ?
C9 C10 H10A . . 120.5 ?
C11 C10 H10A . . 120.5 ?
C12 C11 C10 . . 119.8(3) ?
C12 C11 H11A . . 120.1 ?
C10 C11 H11A . . 120.1 ?
C13 C12 C11 . . 121.1(3) ?
C13 C12 H12A . . 119.5 ?
C11 C12 H12A . . 119.5 ?
C12 C13 C14 . . 119.0(3) ?
C12 C13 H13A . . 120.5 ?
C14 C13 H13A . . 120.5 ?
C9 C14 C13 . . 119.7(3) ?
C9 C14 H14A . . 120.2 ?
C13 C14 H14A . . 120.2 ?
C16 C15 H15A . . 109.5 ?
C16 C15 H15B . . 109.5 ?
H15A C15 H15B . . 109.5 ?
C16 C15 H15C . . 109.5 ?
H15A C15 H15C . . 109.5 ?
H15B C15 H15C . . 109.5 ?
C21 C16 C17 . . 116.9(2) ?
C21 C16 C15 . . 121.9(3) ?
C17 C16 C15 . . 121.3(3) ?
C18 C17 C16 . . 121.6(2) ?
C18 C17 H17A . . 119.2 ?
C16 C17 H17A . . 119.2 ?
C17 C18 C19 . . 120.8(2) ?
C17 C18 H18A . . 119.6 ?
C19 C18 H18A . . 119.6 ?
C18 C19 C20 . . 118.4(2) ?
C18 C19 N2 . . 118.0(2) ?
C20 C19 N2 . . 123.7(2) ?
C21 C20 C19 . . 119.8(2) ?
C21 C20 H20A . . 120.1 ?
C19 C20 H20A . . 120.1 ?
C16 C21 C20 . . 122.7(3) ?
C16 C21 H21A . . 118.7 ?
C20 C21 H21A . . 118.7 ?
O3 C22 N2 . . 127.6(2) ?
O3 C22 O4 . . 124.0(2) ?
N2 C22 O4 . . 108.47(18) ?
C24 C23 C28 . . 122.0(2) ?
C24 C23 O4 . . 117.1(2) ?
C28 C23 O4 . . 120.6(2) ?
C23 C24 C25 . . 118.6(2) ?
C23 C24 H24A . . 120.7 ?
C25 C24 H24A . . 120.7 ?
C24 C25 C26 . . 120.3(2) ?
C24 C25 H25A . . 119.9 ?
C26 C25 H25A . . 119.9 ?
C27 C26 C25 . . 120.3(2) ?
C27 C26 H26A . . 119.9 ?
C25 C26 H26A . . 119.9 ?
C26 C27 C28 . . 120.2(2) ?
C26 C27 H27A . . 119.9 ?
C28 C27 H27A . . 119.9 ?
C23 C28 C27 . . 118.5(2) ?
C23 C28 H28A . . 120.7 ?
C27 C28 H28A . . 120.7 ?

loop_
_geom_bond_atom_site_label_1
_geom_bond_atom_site_label_2
_geom_bond_site_symmetry_2
_geom_bond_distance
_geom_bond_publ_flag
O1 C8 . 1.366(3) ?
O1 C9 . 1.390(3) ?
O2 C8 . 1.211(3) ?
O3 C22 . 1.205(3) ?
O4 C22 . 1.363(3) ?
O4 C23 . 1.404(3) ?
N1 C5 . 1.415(3) ?
N1 C8 . 1.340(3) ?
N1 H1A . 0.8600 ?
N2 C19 . 1.407(3) ?
N2 C22 . 1.345(3) ?
N2 H2A . 0.8600 ?
C1 C2 . 1.508(4) ?
C1 H1B . 0.9600 ?
C1 H1C . 0.9600 ?
C1 H1D . 0.9600 ?
C2 C7 . 1.378(4) ?
C2 C3 . 1.387(4) ?
C3 C4 . 1.380(4) ?
C3 H3A . 0.9300 ?
C4 C5 . 1.383(3) ?
C4 H4A . 0.9300 ?
C5 C6 . 1.395(3) ?
C6 C7 . 1.372(3) ?
C6 H6A . 0.9300 ?
C7 H7A . 0.9300 ?
C9 C14 . 1.357(4) ?
C9 C10 . 1.364(4) ?
C10 C11 . 1.379(4) ?
C10 H10A . 0.9300 ?
C11 C12 . 1.365(5) ?
C11 H11A . 0.9300 ?
C12 C13 . 1.363(5) ?
C12 H12A . 0.9300 ?
C13 C14 . 1.384(4) ?
C13 H13A . 0.9300 ?
C14 H14A . 0.9300 ?
C15 C16 . 1.512(3) ?
C15 H15A . 0.9600 ?
C15 H15B . 0.9600 ?
C15 H15C . 0.9600 ?
C16 C21 . 1.370(4) ?
C16 C17 . 1.392(4) ?
C17 C18 . 1.374(4) ?
C17 H17A . 0.9300 ?
C18 C19 . 1.381(3) ?
C18 H18A . 0.9300 ?
C19 C20 . 1.390(3) ?
C20 C21 . 1.379(3) ?
C20 H20A . 0.9300 ?
C21 H21A . 0.9300 ?
C23 C24 . 1.366(3) ?
C23 C28 . 1.377(3) ?
C24 C25 . 1.378(3) ?
C24 H24A . 0.9300 ?
C25 C26 . 1.380(4) ?
C25 H25A . 0.9300 ?
C26 C27 . 1.366(3) ?
C26 H26A . 0.9300 ?
C27 C28 . 1.382(3) ?
C27 H27A . 0.9300 ?
C28 H28A . 0.9300 ?

loop_
_geom_hbond_atom_site_label_D
_geom_hbond_atom_site_label_H
_geom_hbond_atom_site_label_A
_geom_hbond_site_symmetry_A
_geom_hbond_distance_DH
_geom_hbond_distance_HA
_geom_hbond_distance_DA
_geom_hbond_angle_DHA
N1 H1A O3 . 0.86 2.13 2.972(3) 168
N2 H2A O2 1_565 0.86 2.28 3.061(2) 152

loop_
_geom_torsion_atom_site_label_1
_geom_torsion_atom_site_label_2
_geom_torsion_atom_site_label_3
_geom_torsion_atom_site_label_4
_geom_torsion_site_symmetry_1
_geom_torsion_site_symmetry_2
_geom_torsion_site_symmetry_3
_geom_torsion_site_symmetry_4
_geom_torsion
_geom_torsion_publ_flag
C7 C2 C3 C4 . . . . -1.0(4) ?
C1 C2 C3 C4 . . . . -179.9(3) ?
C2 C3 C4 C5 . . . . -0.9(4) ?
C3 C4 C5 C6 . . . . 2.9(4) ?
C3 C4 C5 N1 . . . . -177.7(2) ?
C8 N1 C5 C4 . . . . 149.9(3) ?
C8 N1 C5 C6 . . . . -30.8(4) ?
C4 C5 C6 C7 . . . . -3.1(4) ?
N1 C5 C6 C7 . . . . 177.6(2) ?
C5 C6 C7 C2 . . . . 1.2(4) ?
C3 C2 C7 C6 . . . . 0.8(4) ?
C1 C2 C7 C6 . . . . 179.7(3) ?
C5 N1 C8 O2 . . . . 6.9(4) ?
C5 N1 C8 O1 . . . . -170.2(2) ?
C9 O1 C8 O2 . . . . 12.4(4) ?
C9 O1 C8 N1 . . . . -170.3(2) ?
C8 O1 C9 C14 . . . . -116.7(3) ?
C8 O1 C9 C10 . . . . 69.1(3) ?
C14 C9 C10 C11 . . . . 0.8(4) ?
O1 C9 C10 C11 . . . . 174.8(2) ?
C9 C10 C11 C12 . . . . -0.7(4) ?
C10 C11 C12 C13 . . . . 0.8(5) ?
C11 C12 C13 C14 . . . . -1.1(5) ?
C10 C9 C14 C13 . . . . -1.1(4) ?
O1 C9 C14 C13 . . . . -175.2(2) ?
C12 C13 C14 C9 . . . . 1.2(4) ?
C21 C16 C17 C18 . . . . -0.7(4) ?
C15 C16 C17 C18 . . . . 179.4(3) ?
C16 C17 C18 C19 . . . . 0.1(5) ?
C17 C18 C19 C20 . . . . 0.6(4) ?
C17 C18 C19 N2 . . . . -178.8(2) ?
C22 N2 C19 C18 . . . . -173.8(2) ?
C22 N2 C19 C20 . . . . 6.8(4) ?
C18 C19 C20 C21 . . . . -0.8(4) ?
N2 C19 C20 C21 . . . . 178.6(3) ?
C17 C16 C21 C20 . . . . 0.5(4) ?
C15 C16 C21 C20 . . . . -179.5(3) ?
C19 C20 C21 C16 . . . . 0.2(5) ?
C19 N2 C22 O3 . . . . 2.7(4) ?
C19 N2 C22 O4 . . . . -177.8(2) ?
C23 O4 C22 O3 . . . . -7.4(3) ?
C23 O4 C22 N2 . . . . 173.05(18) ?
C22 O4 C23 C24 . . . . 124.8(2) ?
C22 O4 C23 C28 . . . . -61.1(3) ?
C28 C23 C24 C25 . . . . -0.4(4) ?
O4 C23 C24 C25 . . . . 173.5(2) ?
C23 C24 C25 C26 . . . . 0.1(4) ?
C24 C25 C26 C27 . . . . 0.8(4) ?
C25 C26 C27 C28 . . . . -1.2(4) ?
C24 C23 C28 C27 . . . . 0.0(4) ?
O4 C23 C28 C27 . . . . -173.8(2) ?
C26 C27 C28 C23 . . . . 0.8(4) ?
